data_4506890
loop_
_publ_author_name
'Guo, Qianqian'
'Xu, Chunying'
'Zhao, Bei'
'Jia, Yanyuan'
'Hou, Hongwei'
'Fan, Yaoting'

_publ_section_title
;
 Syntheses, Characterizations, and Properties of Five Interpenetrating
 Complexes Based on 1,4-Benzenedicarboxylic Acid and a Series of
 Benzimidazole-Based Linkers
;
_journal_issue 11
_journal_name_full 'Crystal Growth &amp; Design'
_journal_page_first 5439
_journal_paper_doi 10.1021/cg3010272
_journal_volume 12
_journal_year 2012
_chemical_formula_moiety 'C29 H28 Co N4 O4, H2 O'
_chemical_formula_sum 'C29 H28 Co N4 O5'
_chemical_formula_weight 571.48
_chemical_name_systematic
; 
 ? 
;
_space_group_IT_number 73
_symmetry_cell_setting orthorhombic
_symmetry_space_group_name_Hall '-I 2b 2c'
_symmetry_space_group_name_H-M 'I b c a'
_atom_sites_solution_hydrogens geom
_atom_sites_solution_primary direct
_atom_sites_solution_secondary difmap
_audit_creation_method SHELXL-97
_cell_angle_alpha 90.00
_cell_angle_beta 90.00
_cell_angle_gamma 90.00
_cell_formula_units_Z 8
_cell_length_a 16.173(3)
_cell_length_b 17.917(4)
_cell_length_c 18.017(4)
_cell_measurement_reflns_used 6851
_cell_measurement_temperature 293(2)
_cell_measurement_theta_max 29.1730
_cell_measurement_theta_min 2.2606
_cell_volume 5220.8(19)
_computing_cell_refinement 'CrystalClear (Rigaku/MSC Inc., 2006)'
_computing_data_collection 'CrystalClear (Rigaku/MSC Inc., 2006)'
_computing_data_reduction 'CrystalClear (Rigaku/MSC Inc., 2006)'
_computing_molecular_graphics SHELXTL
_computing_publication_material SHELXTL
_computing_structure_refinement 'SHELXL-97 (Sheldrick, 1997)'
_computing_structure_solution 'SHELXS-97 (Sheldrick, 1990)'
_diffrn_ambient_temperature 293(2)
_diffrn_detector_area_resol_mean 28.5714
_diffrn_measured_fraction_theta_full 0.992
_diffrn_measured_fraction_theta_max 0.992
_diffrn_measurement_device_type 'Rigaku Saturn'
_diffrn_measurement_method \w
_diffrn_radiation_monochromator graphite
_diffrn_radiation_source 'fine-focus sealed tube'
_diffrn_radiation_type MoK\a
_diffrn_radiation_wavelength 0.71073
_diffrn_reflns_av_R_equivalents 0.0463
_diffrn_reflns_av_sigmaI/netI 0.0251
_diffrn_reflns_limit_h_max 19
_diffrn_reflns_limit_h_min -18
_diffrn_reflns_limit_k_max 17
_diffrn_reflns_limit_k_min -21
_diffrn_reflns_limit_l_max 21
_diffrn_reflns_limit_l_min -21
_diffrn_reflns_number 17551
_diffrn_reflns_theta_full 24.99
_diffrn_reflns_theta_max 24.99
_diffrn_reflns_theta_min 2.26
_exptl_absorpt_coefficient_mu 0.705
_exptl_absorpt_correction_T_max 1.0000
_exptl_absorpt_correction_T_min 0.8125
_exptl_absorpt_correction_type multi-scan
_exptl_absorpt_process_details 'Jacobson, R. (1998) Private communication'
_exptl_crystal_colour purple
_exptl_crystal_density_diffrn 1.454
_exptl_crystal_density_method 'not measured'
_exptl_crystal_description Prism
_exptl_crystal_F_000 2376
_exptl_crystal_size_max 0.2000
_exptl_crystal_size_mid 0.2000
_exptl_crystal_size_min 0.2000
_refine_diff_density_max 0.227
_refine_diff_density_min -0.228
_refine_diff_density_rms 0.047
_refine_ls_extinction_method SHELXL
_refine_ls_goodness_of_fit_ref 1.252
_refine_ls_hydrogen_treatment constr
_refine_ls_matrix_type full
_refine_ls_number_parameters 179
_refine_ls_number_reflns 2284
_refine_ls_number_restraints 1
_refine_ls_restrained_S_all 1.829
_refine_ls_R_factor_all 0.0542
_refine_ls_R_factor_gt 0.0520
_refine_ls_shift/su_max 0.016
_refine_ls_shift/su_mean 0.001
_refine_ls_structure_factor_coef Fsqd
_refine_ls_weighting_details 'calc w=1/[\s^2^(Fo^2^)+(0.0378P)^2^+8.1750P] where P=(Fo^2^+2Fc^2^)/3'
_refine_ls_weighting_scheme calc
_refine_ls_wR_factor_gt 0.1106
_refine_ls_wR_factor_ref 0.1120
_reflns_number_gt 2229
_reflns_number_total 2284
_reflns_threshold_expression >2sigma(I)
_cod_data_source_file cg3010272_si_002.cif
_cod_data_source_block 3
_cod_depositor_comments
;
The following automatic conversions were performed:

'_symmetry_cell_setting' value 'Orthorhombic' changed to
'orthorhombic' according to
/home/saulius/struct/CIF-dictionaries/cif_core.dic dictionary named
'cif_core.dic' version 2.4.2 from
2011-04-26.

'_exptl_absorpt_correction_type' value 'Multi-scan'
changed to 'multi-scan' according to
/home/saulius/struct/CIF-dictionaries/cif_core.dic dictionary named
'cif_core.dic' version 2.4.2 from 2011-04-26.

Automatic conversion script
Id: cif_fix_values 1891 2012-01-12 08:04:46Z andrius 
;
_cod_original_cell_volume 5220.9(18)
_cod_database_code 4506890

loop_
_symmetry_equiv_pos_as_xyz
'x, y, z'
'-x+1/2, -y, z+1/2'
'-x, y+1/2, -z+1/2'
'x+1/2, -y+1/2, -z'
'x+1/2, y+1/2, z+1/2'
'-x+1, -y+1/2, z+1'
'-x+1/2, y+1, -z+1'
'x+1, -y+1, -z+1/2'
'-x, -y, -z'
'x-1/2, y, -z-1/2'
'x, -y-1/2, z-1/2'
'-x-1/2, y-1/2, z'
'-x+1/2, -y+1/2, -z+1/2'
'x, y+1/2, -z'
'x+1/2, -y, z'
'-x, y, z+1/2'

loop_
_atom_site_label
_atom_site_type_symbol
_atom_site_fract_x
_atom_site_fract_y
_atom_site_fract_z
_atom_site_U_iso_or_equiv
_atom_site_adp_type
_atom_site_occupancy
_atom_site_symmetry_multiplicity
_atom_site_calc_flag
_atom_site_refinement_flags
C1 C 0.0969(3) 0.6027(2) 0.7278(3) 0.0487(12) Uani 1 1 d .
H1A H 0.0684 0.6010 0.7745 0.073 Uiso 1 1 calc R
H1B H 0.1430 0.5690 0.7289 0.073 Uiso 1 1 calc R
H1C H 0.0597 0.5883 0.6888 0.073 Uiso 1 1 calc R
C2 C 0.1269(3) 0.6797(2) 0.7140(2) 0.0329(9) Uani 1 1 d .
C3 C 0.1418(3) 0.8006(2) 0.7138(2) 0.0315(9) Uani 1 1 d .
C4 C 0.1372(3) 0.8775(2) 0.7251(3) 0.0394(10) Uani 1 1 d .
H4 H 0.1006 0.8979 0.7593 0.047 Uiso 1 1 calc R
C5 C 0.1893(3) 0.9220(3) 0.6833(3) 0.0478(12) Uani 1 1 d .
H5 H 0.1873 0.9735 0.6895 0.057 Uiso 1 1 calc R
C6 C 0.2446(3) 0.8919(3) 0.6320(3) 0.0514(13) Uani 1 1 d .
H6 H 0.2787 0.9237 0.6050 0.062 Uiso 1 1 calc R
C7 C 0.2499(3) 0.8163(3) 0.6205(3) 0.0446(11) Uani 1 1 d .
H7 H 0.2867 0.7960 0.5864 0.054 Uiso 1 1 calc R
C8 C 0.1976(3) 0.7717(2) 0.6624(2) 0.0342(10) Uani 1 1 d .
C9 C 0.2346(3) 0.6412(3) 0.6196(2) 0.0413(11) Uani 1 1 d .
H9A H 0.2445 0.5969 0.6492 0.050 Uiso 1 1 calc R
H9B H 0.2879 0.6629 0.6077 0.050 Uiso 1 1 calc R
C10 C 0.1924(3) 0.6187(3) 0.5484(2) 0.0408(11) Uani 1 1 d .
H10A H 0.1756 0.6630 0.5214 0.049 Uiso 1 1 calc R
H10B H 0.1431 0.5900 0.5598 0.049 Uiso 1 1 calc R
C11 C 0.2500 0.5720(4) 0.5000 0.0434(16) Uani 1 2 d S
H11A H 0.2831 0.5401 0.5317 0.052 Uiso 0.50 1 calc PR
H11B H 0.2169 0.5401 0.4683 0.052 Uiso 0.50 1 calc PR
C12 C -0.0236(3) 0.8574(3) 0.9254(2) 0.0369(11) Uani 1 1 d .
C13 C -0.0113(3) 0.9316(2) 0.9635(2) 0.0339(10) Uani 1 1 d .
C14 C 0.0362(3) 0.9873(3) 0.9324(2) 0.0431(11) Uani 1 1 d .
H14 H 0.0612 0.9791 0.8866 0.052 Uiso 1 1 calc R
C15 C -0.0478(3) 0.9448(3) 1.0321(3) 0.0433(11) Uani 1 1 d .
H15 H -0.0800 0.9081 1.0543 0.052 Uiso 1 1 calc R
Co1 Co 0.0000 0.7500 0.81758(4) 0.0298(3) Uani 1 2 d S
N1 N 0.0984(2) 0.74114(18) 0.74616(19) 0.0312(8) Uani 1 1 d .
N2 N 0.1875(2) 0.69481(19) 0.66430(19) 0.0351(8) Uani 1 1 d .
O1 O 0.0200(2) 0.84636(17) 0.86672(16) 0.0465(9) Uani 1 1 d .
O2 O -0.0734(2) 0.81146(19) 0.9499(2) 0.0520(9) Uani 1 1 d .
O3 O 1.0000 0.7500 0.0870(4) 0.101(2) Uani 1 2 d S
H3B H 1.0214 0.7321 0.0472 0.152 Uiso 0.50 1 d PRD
H3C H 0.9787 0.7678 0.0469 0.152 Uiso 0.50 1 d PRD

loop_
_atom_site_aniso_label
_atom_site_aniso_U_11
_atom_site_aniso_U_22
_atom_site_aniso_U_33
_atom_site_aniso_U_23
_atom_site_aniso_U_13
_atom_site_aniso_U_12
C1 0.060(3) 0.037(2) 0.049(3) -0.008(2) 0.011(2) -0.002(2)
C2 0.038(2) 0.034(2) 0.027(2) -0.0028(18) 0.0004(18) 0.0013(19)
C3 0.034(2) 0.035(2) 0.025(2) 0.0019(17) -0.0046(18) -0.0004(18)
C4 0.046(3) 0.035(2) 0.037(2) -0.0010(19) -0.003(2) 0.004(2)
C5 0.054(3) 0.035(3) 0.054(3) 0.006(2) -0.007(2) -0.006(2)
C6 0.047(3) 0.056(3) 0.052(3) 0.017(3) 0.000(2) -0.009(3)
C7 0.038(2) 0.054(3) 0.042(3) 0.003(2) 0.004(2) -0.001(2)
C8 0.033(2) 0.040(2) 0.030(2) 0.0002(18) -0.0033(18) 0.0002(19)
C9 0.038(2) 0.050(3) 0.035(2) -0.006(2) 0.004(2) 0.009(2)
C10 0.042(3) 0.049(3) 0.031(2) -0.003(2) 0.003(2) 0.000(2)
C11 0.056(4) 0.040(4) 0.035(3) 0.000 0.010(3) 0.000
C12 0.041(2) 0.039(2) 0.031(2) -0.0070(19) -0.013(2) 0.007(2)
C13 0.036(2) 0.037(2) 0.028(2) -0.0093(18) -0.0042(18) 0.0053(19)
C14 0.052(3) 0.045(3) 0.032(2) -0.012(2) 0.009(2) 0.002(2)
C15 0.049(3) 0.041(3) 0.039(3) -0.008(2) 0.010(2) -0.006(2)
Co1 0.0394(5) 0.0277(4) 0.0223(4) 0.000 0.000 0.0015(3)
N1 0.0371(18) 0.0313(18) 0.0252(17) -0.0012(14) -0.0010(15) 0.0004(15)
N2 0.0373(19) 0.038(2) 0.0303(19) -0.0053(15) 0.0007(16) 0.0038(16)
O1 0.076(2) 0.0361(17) 0.0277(17) -0.0093(14) 0.0011(16) 0.0063(16)
O2 0.0437(19) 0.0451(19) 0.067(2) -0.0149(17) -0.0029(17) -0.0045(16)
O3 0.127(6) 0.131(6) 0.046(4) 0.000 0.000 0.022(5)

loop_
_atom_type_symbol
_atom_type_description
_atom_type_scat_dispersion_real
_atom_type_scat_dispersion_imag
_atom_type_scat_source
C C 0.0033 0.0016 'International Tables Vol C Tables 4.2.6.8 and 6.1.1.4'
H H 0.0000 0.0000 'International Tables Vol C Tables 4.2.6.8 and 6.1.1.4'
N N 0.0061 0.0033 'International Tables Vol C Tables 4.2.6.8 and 6.1.1.4'
O O 0.0106 0.0060 'International Tables Vol C Tables 4.2.6.8 and 6.1.1.4'
Co Co 0.3494 0.9721 'International Tables Vol C Tables 4.2.6.8 and 6.1.1.4'

loop_
_geom_angle_atom_site_label_1
_geom_angle_atom_site_label_2
_geom_angle_atom_site_label_3
_geom_angle
_geom_angle_site_symmetry_1
_geom_angle_site_symmetry_3
C2 C1 H1A 109.5 . .
C2 C1 H1B 109.5 . .
H1A C1 H1B 109.5 . .
C2 C1 H1C 109.5 . .
H1A C1 H1C 109.5 . .
H1B C1 H1C 109.5 . .
N1 C2 N2 112.0(4) . .
N1 C2 C1 125.7(4) . .
N2 C2 C1 122.3(4) . .
C8 C3 C4 119.9(4) . .
C8 C3 N1 108.6(4) . .
C4 C3 N1 131.5(4) . .
C5 C4 C3 117.3(4) . .
C5 C4 H4 121.4 . .
C3 C4 H4 121.4 . .
C4 C5 C6 121.9(4) . .
C4 C5 H5 119.0 . .
C6 C5 H5 119.0 . .
C7 C6 C5 121.4(4) . .
C7 C6 H6 119.3 . .
C5 C6 H6 119.3 . .
C6 C7 C8 116.7(4) . .
C6 C7 H7 121.7 . .
C8 C7 H7 121.7 . .
C7 C8 N2 131.1(4) . .
C7 C8 C3 122.9(4) . .
N2 C8 C3 106.1(4) . .
N2 C9 C10 114.1(4) . .
N2 C9 H9A 108.7 . .
C10 C9 H9A 108.7 . .
N2 C9 H9B 108.7 . .
C10 C9 H9B 108.7 . .
H9A C9 H9B 107.6 . .
C9 C10 C11 110.9(3) . .
C9 C10 H10A 109.5 . .
C11 C10 H10A 109.5 . .
C9 C10 H10B 109.5 . .
C11 C10 H10B 109.5 . .
H10A C10 H10B 108.0 . .
C10 C11 C10 113.5(6) 7_545 .
C10 C11 H11A 108.9 7_545 .
C10 C11 H11A 108.9 . .
C10 C11 H11B 108.9 7_545 .
C10 C11 H11B 108.9 . .
H11A C11 H11B 107.7 . .
O2 C12 O1 123.4(4) . .
O2 C12 C13 120.7(4) . .
O1 C12 C13 115.9(4) . .
C14 C13 C15 118.3(4) . .
C14 C13 C12 121.7(4) . .
C15 C13 C12 120.0(4) . .
C13 C14 C15 121.5(4) . 9_577
C13 C14 H14 119.3 . .
C15 C14 H14 119.3 9_577 .
C14 C15 C13 120.2(4) 9_577 .
C14 C15 H15 119.9 9_577 .
C13 C15 H15 119.9 . .
O1 Co1 O1 126.50(18) . 6_464
O1 Co1 N1 102.87(13) . .
O1 Co1 N1 109.98(13) 6_464 .
O1 Co1 N1 109.98(13) . 6_464
O1 Co1 N1 102.87(13) 6_464 6_464
N1 Co1 N1 102.33(19) . 6_464
C2 N1 C3 105.9(3) . .
C2 N1 Co1 127.4(3) . .
C3 N1 Co1 126.2(3) . .
C2 N2 C8 107.4(3) . .
C2 N2 C9 127.4(4) . .
C8 N2 C9 125.1(4) . .
C12 O1 Co1 114.5(3) . .
H3B O3 H3C 66.3 . .

loop_
_geom_bond_atom_site_label_1
_geom_bond_atom_site_label_2
_geom_bond_distance
_geom_bond_site_symmetry_2
C1 C2 1.484(6) .
C1 H1A 0.9600 .
C1 H1B 0.9600 .
C1 H1C 0.9600 .
C2 N1 1.327(5) .
C2 N2 1.354(5) .
C3 C8 1.392(6) .
C3 C4 1.394(6) .
C3 N1 1.403(5) .
C4 C5 1.383(6) .
C4 H4 0.9300 .
C5 C6 1.395(7) .
C5 H5 0.9300 .
C6 C7 1.373(7) .
C6 H6 0.9300 .
C7 C8 1.387(6) .
C7 H7 0.9300 .
C8 N2 1.388(5) .
C9 N2 1.466(5) .
C9 C10 1.509(6) .
C9 H9A 0.9700 .
C9 H9B 0.9700 .
C10 C11 1.525(5) .
C10 H10A 0.9700 .
C10 H10B 0.9700 .
C11 C10 1.525(5) 7_545
C11 H11A 0.9700 .
C11 H11B 0.9700 .
C12 O2 1.233(6) .
C12 O1 1.286(5) .
C12 C13 1.509(6) .
C13 C14 1.380(6) .
C13 C15 1.390(6) .
C14 C15 1.387(6) 9_577
C14 H14 0.9300 .
C15 C14 1.387(6) 9_577
C15 H15 0.9300 .
Co1 O1 1.967(3) .
Co1 O1 1.967(3) 6_464
Co1 N1 2.052(3) .
Co1 N1 2.052(3) 6_464
O3 H3B 0.8590 .
O3 H3C 0.8620 .

loop_
_geom_torsion_atom_site_label_1
_geom_torsion_atom_site_label_2
_geom_torsion_atom_site_label_3
_geom_torsion_atom_site_label_4
_geom_torsion
_geom_torsion_site_symmetry_1
_geom_torsion_site_symmetry_4
C8 C3 C4 C5 0.3(6) . .
N1 C3 C4 C5 -179.7(4) . .
C3 C4 C5 C6 -0.3(7) . .
C4 C5 C6 C7 0.1(8) . .
C5 C6 C7 C8 0.0(7) . .
C6 C7 C8 N2 -180.0(4) . .
C6 C7 C8 C3 0.0(7) . .
C4 C3 C8 C7 -0.2(6) . .
N1 C3 C8 C7 179.8(4) . .
C4 C3 C8 N2 179.8(4) . .
N1 C3 C8 N2 -0.2(4) . .
N2 C9 C10 C11 171.9(4) . .
C9 C10 C11 C10 -84.7(4) . 7_545
O2 C12 C13 C14 -172.0(4) . .
O1 C12 C13 C14 7.4(6) . .
O2 C12 C13 C15 8.6(6) . .
O1 C12 C13 C15 -171.9(4) . .
C15 C13 C14 C15 -0.2(8) . 9_577
C12 C13 C14 C15 -179.6(4) . 9_577
C14 C13 C15 C14 0.2(8) . 9_577
C12 C13 C15 C14 179.6(4) . 9_577
N2 C2 N1 C3 1.6(5) . .
C1 C2 N1 C3 -177.2(4) . .
N2 C2 N1 Co1 173.8(3) . .
C1 C2 N1 Co1 -5.0(6) . .
C8 C3 N1 C2 -0.8(4) . .
C4 C3 N1 C2 179.2(4) . .
C8 C3 N1 Co1 -173.2(3) . .
C4 C3 N1 Co1 6.8(6) . .
O1 Co1 N1 C2 161.0(3) . .
O1 Co1 N1 C2 24.0(4) 6_464 .
N1 Co1 N1 C2 -84.8(3) 6_464 .
O1 Co1 N1 C3 -28.3(3) . .
O1 Co1 N1 C3 -165.3(3) 6_464 .
N1 Co1 N1 C3 85.9(3) 6_464 .
N1 C2 N2 C8 -1.8(5) . .
C1 C2 N2 C8 177.1(4) . .
N1 C2 N2 C9 178.5(4) . .
C1 C2 N2 C9 -2.7(7) . .
C7 C8 N2 C2 -178.8(5) . .
C3 C8 N2 C2 1.1(4) . .
C7 C8 N2 C9 0.9(7) . .
C3 C8 N2 C9 -179.1(4) . .
C10 C9 N2 C2 84.8(5) . .
C10 C9 N2 C8 -94.9(5) . .
O2 C12 O1 Co1 0.8(5) . .
C13 C12 O1 Co1 -178.6(3) . .
O1 Co1 O1 C12 -38.6(3) 6_464 .
N1 Co1 O1 C12 -165.8(3) . .
N1 Co1 O1 C12 85.7(3) 6_464 .
